data_4124470
loop_
_publ_author_name
'Vites, J.C.'
'Housecroft, C.E.'
'Eigenbrot, C.'
'Buhl, M.L.'
'Fehlner, T.P.'
'Long, G.J.'

_publ_section_title
;
 Structure and properties of H Fe3 (C O)9 B H3 R and the conjugate bases H
 Fe3 (C O)9 B H2 R (R= H and CH3). Inorganometallic analogues of
 hydrocarbyltriiron clusters
;
_journal_name_full 'Journal of the American Chemical Society'
_journal_page_first 3304
_journal_page_last 3310
_journal_volume 108
_journal_year 1986
_chemical_formula_sum 'C9 H5 B Fe3 O9'
_chemical_name_systematic '(H (Fe (C O)3)3) (B H4)'
_space_group_IT_number 2
_symmetry_space_group_name_Hall '-P 1'
_symmetry_space_group_name_H-M 'P -1'
_cell_angle_alpha 98.89
_cell_angle_beta 109.82
_cell_angle_gamma 87.92
_cell_formula_units_Z 2
_cell_length_a 8.823
_cell_length_b 11.523
_cell_length_c 7.85
_cell_volume 741.682
_citation_journal_id_ASTM JACSAT
_cod_data_source_file Vites_JACSAT_1986_1356.cif
_cod_data_source_block C9H5B1Fe3O9
_cod_original_cell_volume 741.6815
_cod_original_formula_sum 'C9 H5 B1 Fe3 O9'
_cod_database_code 4124470

loop_
_symmetry_equiv_pos_as_xyz
x,y,z
-x,-y,-z

loop_
_atom_site_label
_atom_site_type_symbol
_atom_site_fract_x
_atom_site_fract_y
_atom_site_fract_z
_atom_site_occupancy
_atom_site_U_iso_or_equiv
C7 C+2 -0.016 0.3369 0.2382 1 0.0
C2 C+2 0.5793 0.2494 0.3928 1 0.0
O5 O-2 0.5687 0.355 0.0062 1 0.0
O6 O-2 0.0736 0.2966 -0.3293 1 0.0
O3 O-2 0.4334 0.0997 0.6865 1 0.0
O9 O-2 -0.0951 0.0479 0.3235 1 0.0
Fe1 Fe 0.37242 0.22984 0.37853 1 0.0
C1 C+2 0.3682 0.3704 0.5046 1 0.0
O8 O-2 -0.1824 0.1728 -0.2003 1 0.0
Fe2 Fe 0.26919 0.29619 0.05694 1 0.0
C6 C+2 0.1456 0.2974 -0.1777 1 0.0
C3 C+2 0.4096 0.15 0.5657 1 0.0
O7 O-2 -0.0651 0.4228 0.2858 1 0.0
C9 C+2 -0.0353 0.1056 0.2629 1 0.0
B1 B+3 0.2735 0.1201 0.1095 1 0.0
O4 O-2 0.2001 0.5409 0.1792 1 0.0
C5 C+2 0.4549 0.3347 0.0293 1 0.0
C8 C+2 -0.0869 0.184 -0.0599 1 0.0
O1 O-2 0.3637 0.461 0.5866 1 0.0
Fe3 Fe 0.06384 0.19914 0.16439 1 0.0
C4 C+2 0.226 0.4465 0.135 1 0.0
O2 O-2 0.7076 0.2611 0.4029 1 0.0
